data_7155116
loop_
_publ_author_name
'Dethe, Dattatraya H.'
'Boda, Raghavender'

_publ_section_title
;
 Expedient synthesis of densely substituted pyrrolo[1,2-a]indoles.
;
_journal_issue 24
_journal_name_full 'Organic &amp; biomolecular chemistry'
_journal_page_first 5843
_journal_page_last 5860
_journal_paper_doi 10.1039/c6ob00861e
_journal_volume 14
_journal_year 2016
_chemical_formula_moiety 'C23 H26 N2 O2'
_chemical_formula_sum 'C23 H26 N2 O2'
_chemical_formula_weight 362.47
_chemical_name_systematic
;
 ?
;
_space_group_IT_number 2
_symmetry_cell_setting triclinic
_symmetry_space_group_name_Hall '-P 1'
_symmetry_space_group_name_H-M 'P -1'
_atom_sites_solution_hydrogens geom
_atom_sites_solution_primary direct
_atom_sites_solution_secondary difmap
_audit_creation_method SHELXL-97
_audit_update_record
;
2015-10-30 deposited with the CCDC.
2016-05-12 downloaded from the CCDC.
;
_cell_angle_alpha 102.857(5)
_cell_angle_beta 103.298(2)
_cell_angle_gamma 104.067(5)
_cell_formula_units_Z 2
_cell_length_a 7.845(5)
_cell_length_b 9.525(3)
_cell_length_c 14.475(5)
_cell_measurement_temperature 100(2)
_cell_measurement_theta_max 25.500
_cell_volume 975.6(8)
_computing_structure_refinement 'SHELXL-97 (Sheldrick, 1997)'
_diffrn_ambient_temperature 100(2)
_diffrn_measured_fraction_theta_full 0.999
_diffrn_measured_fraction_theta_max 0.999
_diffrn_measurement_device_type 'Bruker SMART APEX'
_diffrn_measurement_method 'omega scans'
_diffrn_radiation_monochromator graphite
_diffrn_radiation_source 'fine-focus sealed tube'
_diffrn_radiation_type MoK\a
_diffrn_radiation_wavelength 0.71073
_diffrn_reflns_av_R_equivalents 0.0408
_diffrn_reflns_av_sigmaI/netI 0.0473
_diffrn_reflns_limit_h_max 9
_diffrn_reflns_limit_h_min -9
_diffrn_reflns_limit_k_max 11
_diffrn_reflns_limit_k_min -11
_diffrn_reflns_limit_l_max 17
_diffrn_reflns_limit_l_min -17
_diffrn_reflns_number 12331
_diffrn_reflns_theta_full 25.50
_diffrn_reflns_theta_max 25.50
_diffrn_reflns_theta_min 2.31
_exptl_absorpt_coefficient_mu 0.079
_exptl_absorpt_correction_T_max 0.992
_exptl_absorpt_correction_T_min 0.991
_exptl_absorpt_correction_type empirical
_exptl_absorpt_process_details sadabs
_exptl_crystal_colour white
_exptl_crystal_density_diffrn 1.234
_exptl_crystal_density_method 'not measured'
_exptl_crystal_description block
_exptl_crystal_F_000 388
_exptl_crystal_size_max 0.12
_exptl_crystal_size_mid 0.11
_exptl_crystal_size_min 0.10
_refine_diff_density_max 0.598
_refine_diff_density_min -0.476
_refine_diff_density_rms 0.116
_refine_ls_extinction_method none
_refine_ls_goodness_of_fit_ref 1.067
_refine_ls_hydrogen_treatment mixed
_refine_ls_matrix_type full
_refine_ls_number_parameters 244
_refine_ls_number_reflns 3643
_refine_ls_number_restraints 0
_refine_ls_restrained_S_all 1.067
_refine_ls_R_factor_all 0.0845
_refine_ls_R_factor_gt 0.0567
_refine_ls_shift/su_max 0.000
_refine_ls_shift/su_mean 0.000
_refine_ls_structure_factor_coef Fsqd
_refine_ls_weighting_details 'calc w=1/[\s^2^(Fo^2^)+(0.0811P)^2^+0.7568P] where P=(Fo^2^+2Fc^2^)/3'
_refine_ls_weighting_scheme calc
_refine_ls_wR_factor_gt 0.1437
_refine_ls_wR_factor_ref 0.1677
_reflns_number_gt 2696
_reflns_number_total 3643
_reflns_threshold_expression >2sigma(I)
_cod_data_source_file c6ob00861e2.cif
_cod_data_source_block 21mayd_0m
_cod_depositor_comments 'Adding full bibliography for 7155111--7155117.cif.'
_cod_original_cell_volume 975.6(9)
_cod_original_sg_symbol_H-M P-1
_cod_database_code 7155116

loop_
_symmetry_equiv_pos_as_xyz
'x, y, z'
'-x, -y, -z'

loop_
_atom_site_label
_atom_site_type_symbol
_atom_site_fract_x
_atom_site_fract_y
_atom_site_fract_z
_atom_site_U_iso_or_equiv
_atom_site_adp_type
_atom_site_occupancy
_atom_site_symmetry_multiplicity
_atom_site_calc_flag
_atom_site_refinement_flags
O001 O 0.9630(2) -0.27498(19) 0.50506(12) 0.0238(4) Uani 1 1 d .
O002 O 1.1678(2) -0.0420(2) 0.55789(12) 0.0266(4) Uani 1 1 d .
N23 N 0.8565(3) 0.0575(2) 0.72486(15) 0.0188(5) Uani 1 1 d .
N004 N 0.6385(3) -0.1868(2) 0.64063(16) 0.0237(5) Uani 1 1 d .
C66 C 1.2024(3) -0.0686(3) 0.83816(17) 0.0181(5) Uani 1 1 d .
C51 C 0.7734(3) 0.1680(3) 0.74415(17) 0.0188(5) Uani 1 1 d .
C007 C 1.1351(3) -0.0015(3) 0.75581(17) 0.0174(5) Uani 1 1 d .
H007 H 1.2410 0.0463 0.7362 0.021 Uiso 1 1 calc R
C008 C 0.8601(4) 0.4236(3) 0.85231(18) 0.0217(6) Uani 1 1 d .
H008 H 0.9455 0.5078 0.9015 0.026 Uiso 1 1 calc R
C009 C 0.9895(3) -0.1242(3) 0.66237(17) 0.0181(5) Uani 1 1 d .
H009 H 0.9646 -0.2221 0.6762 0.022 Uiso 1 1 calc R
C010 C 0.9085(3) 0.2938(3) 0.81800(17) 0.0189(5) Uani 1 1 d .
C011 C 0.8056(3) -0.0796(3) 0.64322(18) 0.0191(5) Uani 1 1 d .
H011 H 0.7847 -0.0530 0.5809 0.023 Uiso 1 1 calc R
C012 C 1.0779(3) 0.2563(3) 0.84088(17) 0.0190(5) Uani 1 1 d .
C013 C 1.0049(4) -0.3035(3) 0.41114(18) 0.0266(6) Uani 1 1 d .
H01A H 1.1363 -0.2851 0.4227 0.032 Uiso 1 1 calc R
H01B H 0.9664 -0.2373 0.3743 0.032 Uiso 1 1 calc R
C014 C 1.0537(3) -0.1391(3) 0.57095(17) 0.0183(5) Uani 1 1 d .
C015 C 1.0385(3) 0.1125(3) 0.78153(17) 0.0177(5) Uani 1 1 d .
C016 C 1.3509(3) -0.1227(3) 0.83952(19) 0.0242(6) Uani 1 1 d .
H016 H 1.4121 -0.1135 0.7922 0.029 Uiso 1 1 calc R
C017 C 0.5950(3) 0.1680(3) 0.70274(18) 0.0221(6) Uani 1 1 d .
H017 H 0.5082 0.0843 0.6537 0.026 Uiso 1 1 calc R
C018 C 1.1152(4) -0.0816(3) 0.91003(19) 0.0254(6) Uani 1 1 d .
H018 H 1.0162 -0.0443 0.9105 0.030 Uiso 1 1 calc R
C019 C 1.1734(4) -0.1498(3) 0.98142(19) 0.0277(6) Uani 1 1 d .
H019 H 1.1130 -0.1584 1.0291 0.033 Uiso 1 1 calc R
C020 C 1.3203(4) -0.2045(3) 0.98189(19) 0.0265(6) Uani 1 1 d .
H020 H 1.3595 -0.2503 1.0296 0.032 Uiso 1 1 calc R
C021 C 0.6832(4) 0.4239(3) 0.81166(19) 0.0247(6) Uani 1 1 d .
H021 H 0.6498 0.5096 0.8339 0.030 Uiso 1 1 calc R
C022 C 0.5529(4) 0.2983(3) 0.73785(19) 0.0257(6) Uani 1 1 d .
H022 H 0.4350 0.3026 0.7118 0.031 Uiso 1 1 calc R
C023 C 1.4092(4) -0.1908(3) 0.91094(19) 0.0276(6) Uani 1 1 d .
H023 H 1.5088 -0.2275 0.9110 0.033 Uiso 1 1 calc R
C024 C 1.2580(3) 0.3551(3) 0.91489(19) 0.0269(6) Uani 1 1 d .
H02A H 1.2459 0.4508 0.9459 0.040 Uiso 1 1 calc R
H02B H 1.3507 0.3710 0.8817 0.040 Uiso 1 1 calc R
H02C H 1.2931 0.3068 0.9646 0.040 Uiso 1 1 calc R
C025 C 0.9019(5) -0.4658(3) 0.3541(2) 0.0416(8) Uani 1 1 d .
H02D H 0.9267 -0.4891 0.2915 0.062 Uiso 1 1 calc R
H02E H 0.7721 -0.4824 0.3428 0.062 Uiso 1 1 calc R
H02F H 0.9408 -0.5301 0.3914 0.062 Uiso 1 1 calc R
C026 C 0.5470(5) -0.2964(4) 0.5428(3) 0.0546(10) Uani 1 1 d .
H02G H 0.4366 -0.3657 0.5441 0.082 Uiso 1 1 calc R
H02H H 0.6279 -0.3514 0.5249 0.082 Uiso 1 1 calc R
H02I H 0.5160 -0.2443 0.4948 0.082 Uiso 1 1 calc R
C027 C 0.6570(4) -0.2573(4) 0.7188(3) 0.0421(8) Uani 1 1 d .
H02J H 0.5399 -0.3266 0.7117 0.063 Uiso 1 1 calc R
H02K H 0.6985 -0.1810 0.7820 0.063 Uiso 1 1 calc R
H02L H 0.7449 -0.3114 0.7151 0.063 Uiso 1 1 calc R

loop_
_atom_site_aniso_label
_atom_site_aniso_U_11
_atom_site_aniso_U_22
_atom_site_aniso_U_33
_atom_site_aniso_U_23
_atom_site_aniso_U_13
_atom_site_aniso_U_12
O001 0.0328(10) 0.0217(9) 0.0200(9) 0.0064(7) 0.0136(8) 0.0083(8)
O002 0.0249(10) 0.0320(10) 0.0216(9) 0.0105(8) 0.0081(8) 0.0027(8)
N23 0.0158(11) 0.0165(10) 0.0233(11) 0.0058(9) 0.0046(9) 0.0050(8)
N004 0.0194(11) 0.0203(11) 0.0287(12) 0.0056(9) 0.0073(9) 0.0031(9)
C66 0.0194(13) 0.0161(12) 0.0166(12) 0.0040(10) 0.0024(10) 0.0055(10)
C51 0.0212(13) 0.0194(12) 0.0224(12) 0.0113(10) 0.0105(10) 0.0093(10)
C007 0.0169(12) 0.0183(12) 0.0179(12) 0.0063(10) 0.0057(10) 0.0059(9)
C008 0.0289(14) 0.0199(13) 0.0202(12) 0.0092(11) 0.0105(11) 0.0084(11)
C009 0.0200(13) 0.0185(12) 0.0192(12) 0.0091(10) 0.0075(10) 0.0071(10)
C010 0.0221(13) 0.0199(12) 0.0191(12) 0.0095(10) 0.0099(10) 0.0076(10)
C011 0.0188(13) 0.0195(12) 0.0216(12) 0.0090(10) 0.0070(10) 0.0068(10)
C012 0.0219(13) 0.0210(13) 0.0172(12) 0.0087(10) 0.0079(10) 0.0076(10)
C013 0.0353(16) 0.0308(15) 0.0192(13) 0.0102(11) 0.0142(11) 0.0117(12)
C014 0.0170(12) 0.0215(13) 0.0193(12) 0.0086(11) 0.0045(10) 0.0095(10)
C015 0.0170(13) 0.0232(13) 0.0166(12) 0.0102(10) 0.0060(10) 0.0081(10)
C016 0.0246(14) 0.0263(14) 0.0236(13) 0.0089(11) 0.0069(11) 0.0102(11)
C017 0.0197(13) 0.0236(13) 0.0251(13) 0.0112(11) 0.0073(11) 0.0064(10)
C018 0.0250(14) 0.0320(15) 0.0257(13) 0.0132(12) 0.0093(11) 0.0145(11)
C019 0.0342(16) 0.0306(15) 0.0227(13) 0.0126(12) 0.0098(12) 0.0126(12)
C020 0.0302(15) 0.0246(14) 0.0231(13) 0.0117(11) 0.0003(11) 0.0088(11)
C021 0.0345(16) 0.0232(13) 0.0281(14) 0.0137(12) 0.0163(12) 0.0175(12)
C022 0.0230(14) 0.0322(15) 0.0305(14) 0.0166(12) 0.0110(11) 0.0145(11)
C023 0.0276(15) 0.0277(14) 0.0306(14) 0.0104(12) 0.0046(12) 0.0162(12)
C024 0.0259(14) 0.0269(14) 0.0249(13) 0.0020(11) 0.0046(11) 0.0104(11)
C025 0.074(2) 0.0284(16) 0.0285(15) 0.0094(13) 0.0261(16) 0.0149(15)
C026 0.0373(19) 0.044(2) 0.054(2) -0.0146(17) 0.0170(16) -0.0142(15)
C027 0.0321(17) 0.0480(19) 0.071(2) 0.0424(18) 0.0307(16) 0.0191(14)

loop_
_atom_type_symbol
_atom_type_description
_atom_type_scat_dispersion_real
_atom_type_scat_dispersion_imag
_atom_type_scat_source
C C 0.0033 0.0016 'International Tables Vol C Tables 4.2.6.8 and 6.1.1.4'
H H 0.0000 0.0000 'International Tables Vol C Tables 4.2.6.8 and 6.1.1.4'
N N 0.0061 0.0033 'International Tables Vol C Tables 4.2.6.8 and 6.1.1.4'
O O 0.0106 0.0060 'International Tables Vol C Tables 4.2.6.8 and 6.1.1.4'

loop_
_geom_angle_atom_site_label_1
_geom_angle_atom_site_label_2
_geom_angle_atom_site_label_3
_geom_angle
C014 O001 C013 116.66(19)
C015 N23 C51 109.3(2)
C015 N23 C011 116.18(19)
C51 N23 C011 132.2(2)
C027 N004 C011 114.8(2)
C027 N004 C026 112.5(3)
C011 N004 C026 112.0(2)
C016 C66 C018 118.8(2)
C016 C66 C007 119.4(2)
C018 C66 C007 121.8(2)
N23 C51 C017 130.5(2)
N23 C51 C010 106.6(2)
C017 C51 C010 122.9(2)
C015 C007 C66 115.42(19)
C015 C007 C009 103.23(18)
C66 C007 C009 112.26(19)
C021 C008 C010 118.6(2)
C014 C009 C007 112.59(19)
C014 C009 C011 109.86(18)
C007 C009 C011 108.13(18)
C008 C010 C51 118.6(2)
C008 C010 C012 133.4(2)
C51 C010 C012 107.9(2)
N004 C011 N23 110.94(19)
N004 C011 C009 118.6(2)
N23 C011 C009 101.40(18)
C015 C012 C010 105.6(2)
C015 C012 C024 127.6(2)
C010 C012 C024 126.8(2)
O001 C013 C025 107.1(2)
O002 C014 O001 124.3(2)
O002 C014 C009 125.3(2)
O001 C014 C009 110.4(2)
C012 C015 N23 110.6(2)
C012 C015 C007 139.2(2)
N23 C015 C007 110.1(2)
C66 C016 C023 120.5(2)
C022 C017 C51 116.8(2)
C66 C018 C019 120.8(2)
C020 C019 C018 120.1(2)
C019 C020 C023 119.5(2)
C008 C021 C022 121.5(2)
C017 C022 C021 121.6(2)
C020 C023 C016 120.4(2)

loop_
_geom_bond_atom_site_label_1
_geom_bond_atom_site_label_2
_geom_bond_distance
O001 C014 1.335(3)
O001 C013 1.454(3)
O002 C014 1.202(3)
N23 C015 1.375(3)
N23 C51 1.377(3)
N23 C011 1.451(3)
N004 C027 1.437(3)
N004 C011 1.439(3)
N004 C026 1.456(4)
C66 C016 1.382(3)
C66 C018 1.382(3)
C66 C007 1.524(3)
C51 C017 1.390(3)
C51 C010 1.412(3)
C007 C015 1.497(3)
C007 C009 1.561(3)
C008 C021 1.378(4)
C008 C010 1.400(3)
C009 C014 1.511(3)
C009 C011 1.583(3)
C010 C012 1.444(3)
C012 C015 1.363(3)
C012 C024 1.496(3)
C013 C025 1.498(4)
C016 C023 1.387(3)
C017 C022 1.379(4)
C018 C019 1.387(3)
C019 C020 1.375(4)
C020 C023 1.379(4)
C021 C022 1.397(4)
